data_1536817
loop_
_publ_author_name
'Fais, E.'
'Borrmann, H.'
'Mattausch, H.J.'
'Simon, A.'

_publ_section_title
;
 Kristallstrukturen zweier Modifikationen von In5 Mo18 O28 und deren
 Zwillingsbildung
;
_journal_name_full 'Zeitschrift fuer Anorganische und Allgemeine Chemie'
_journal_page_first 1178
_journal_page_last 1184
_journal_volume 621
_journal_year 1995
_chemical_formula_sum 'In5 Mo18 O28'
_space_group_IT_number 14
_symmetry_space_group_name_Hall '-P 2ybc'
_symmetry_space_group_name_H-M 'P 1 21/c 1'
_cell_angle_alpha 90
_cell_angle_beta 100.976
_cell_angle_gamma 90
_cell_formula_units_Z 2
_cell_length_a 13.2313
_cell_length_b 9.5188
_cell_length_c 9.8948
_cell_volume 1223.415
_citation_journal_id_ASTM ZAACAB
_cod_data_source_file Fais_ZAACAB_1995_1732.cif
_cod_data_source_block In5Mo18O28
_cod_database_code 1536817

loop_
_symmetry_equiv_pos_as_xyz
x,y,z
-x,y+1/2,-z+1/2
-x,-y,-z
x,-y-1/2,z-1/2

loop_
_atom_site_label
_atom_site_type_symbol
_atom_site_fract_x
_atom_site_fract_y
_atom_site_fract_z
_atom_site_occupancy
_atom_site_U_iso_or_equiv
O7 O-2 0.95009 0.00496 -0.13132 1 0.0
Mo2 Mo+2 0.92623 -0.12742 0.03298 1 0.0
In1 In+3 0.8993 0.04603 0.56594 1 0.0
O4 O-2 0.72153 -0.01004 0.31762 1 0.0
Mo9 Mo+2 0.50121 0.10877 0.08658 1 0.0
In2 In+3 0.70126 -0.00807 0.5584 1 0.0
Mo6 Mo+2 0.71462 -0.11621 -0.03552 1 0.0
Mo5 Mo+2 0.7177 0.11441 0.14649 1 0.0
Mo7 Mo+2 0.6202 0.12934 -0.1227 1 0.0
O1 O-2 0.49974 0.02498 -0.24826 1 0.0
O5 O-2 0.93983 -0.01201 0.36208 1 0.0
O2 O-2 0.50109 0.24751 -0.0715 1 0.0
Mo8 Mo+2 0.6194 -0.13088 0.18344 1 0.0
O6 O-2 0.60864 -0.23529 -0.15216 1 0.0
Mo1 Mo+2 0.92972 0.11229 0.19518 1 0.0
Mo4 Mo+2 0.82438 -0.1333 0.2384 1 0.0
O14 O-2 0.7256 0.25732 -0.00664 1 0.0
O8 O-2 0.72176 -0.26544 0.11828 1 0.0
O10 O-2 0.6132 0.23341 0.20791 1 0.0
O13 O-2 0.83408 0.23942 0.26168 1 0.0
O3 O-2 0.7204 0.00665 -0.2058 1 0.0
O11 O-2 0.94807 0.2369 0.03396 1 0.0
In3 In+3 0.5 0 0.5 1 0.0
Mo3 Mo+2 0.82451 0.12275 -0.07428 1 0.0
O9 O-2 0.94579 -0.25413 0.18919 1 0.0
O12 O-2 0.83087 -0.23698 -0.09398 1 0.0
